data_7031572
loop_
_publ_author_name
'Naidu, K. S.'
'Patil, Yogesh P.'
'Nethaji, Munirathinam'
'Jagirdar, Balaji R.'

_publ_section_title
;
 Synthesis, characterization and reactivity studies of electrophilic
 ruthenium(ii) complexes: a study of H2 activation and labilization.
;
_journal_issue 35
_journal_name_full 'Dalton transactions (Cambridge, England : 2003)'
_journal_page_first 13410
_journal_page_last 13423
_journal_paper_doi 10.1039/c4dt00295d
_journal_volume 43
_journal_year 2014
_chemical_formula_moiety 'C58 H22 Cl5 F40 O3 P4 Ru2'
_chemical_formula_sum 'C58 H22 Cl5 F40 O3 P4 Ru2'
_chemical_formula_weight 2030.03
_chemical_name_systematic
;
 ?
;
_space_group_IT_number 2
_symmetry_cell_setting triclinic
_symmetry_space_group_name_Hall '-P 1'
_symmetry_space_group_name_H-M 'P -1'
_atom_sites_solution_hydrogens geom
_atom_sites_solution_primary direct
_atom_sites_solution_secondary difmap
_audit_creation_method SHELXL-97
_cell_angle_alpha 93.202(4)
_cell_angle_beta 110.568(4)
_cell_angle_gamma 107.691(4)
_cell_formula_units_Z 2
_cell_length_a 13.3638(10)
_cell_length_b 15.3727(12)
_cell_length_c 18.2384(13)
_cell_measurement_reflns_used 968
_cell_measurement_temperature 100(2)
_cell_measurement_theta_max 28.00
_cell_measurement_theta_min 1.2
_cell_volume 3286.1(4)
_computing_cell_refinement 'bruker smart apex ccd'
_computing_data_collection 'bruker smart apex ccd'
_computing_data_reduction 'bruker saint'
_computing_molecular_graphics ortep-iii
_computing_publication_material WinGXv1.80.05
_computing_structure_refinement 'SHELXL-97 (Sheldrick, 2008)'
_computing_structure_solution shelxs-97
_diffrn_ambient_temperature 100(2)
_diffrn_detector_area_resol_mean 0.3
_diffrn_measured_fraction_theta_full 0.981
_diffrn_measured_fraction_theta_max 0.981
_diffrn_measurement_device_type 'bruker smart apex ccd'
_diffrn_measurement_method omega
_diffrn_radiation_monochromator graphite
_diffrn_radiation_source 'fine-focus sealed tube'
_diffrn_radiation_type MoK\a
_diffrn_radiation_wavelength 0.71073
_diffrn_reflns_av_R_equivalents 0.0000
_diffrn_reflns_av_sigmaI/netI 0.0672
_diffrn_reflns_limit_h_max 15
_diffrn_reflns_limit_h_min -16
_diffrn_reflns_limit_k_max 18
_diffrn_reflns_limit_k_min -18
_diffrn_reflns_limit_l_max 22
_diffrn_reflns_limit_l_min 0
_diffrn_reflns_number 12680
_diffrn_reflns_theta_full 26.00
_diffrn_reflns_theta_max 26.00
_diffrn_reflns_theta_min 1.21
_exptl_absorpt_coefficient_mu 0.922
_exptl_absorpt_correction_T_max 0.8443
_exptl_absorpt_correction_T_min 0.7569
_exptl_absorpt_correction_type empirical
_exptl_absorpt_process_details sadabs
_exptl_crystal_colour red
_exptl_crystal_density_diffrn 2.052
_exptl_crystal_density_method 'not measured'
_exptl_crystal_description rectangular
_exptl_crystal_F_000 1974
_exptl_crystal_size_max 0.32
_exptl_crystal_size_mid 0.24
_exptl_crystal_size_min 0.19
_platon_squeeze_details
;
The title compound 2 contains two water molecules which are showing high 
thermal vibrations and the two diacetonealcohol in the unit cell which
is believed to be disordered and could not be modelled successfully. 
Therefore, contributions of them wereremoved from the diffraction 
data with the SQUEEZE procedure in PLATON (Spek, 2009).

The electron count of 148 electrons per unit cell could correspond to 
the two water molecules and the two diacetone alcohol molecules in the
unit cell. Hence corresponding to the electron counts in the SQUEEZE 
one water molecule and a diacetone alcohol could be accounted per formula
unit and the molecular formula in the INS file was modified accordingly.

As the squeeze command was used to remove the disordered solvents a void
is created.



;
_refine_diff_density_max 1.473
_refine_diff_density_min -1.671
_refine_diff_density_rms 0.136
_refine_ls_extinction_method none
_refine_ls_goodness_of_fit_ref 0.916
_refine_ls_hydrogen_treatment constr
_refine_ls_matrix_type full
_refine_ls_number_parameters 928
_refine_ls_number_reflns 12680
_refine_ls_number_restraints 0
_refine_ls_restrained_S_all 0.916
_refine_ls_R_factor_all 0.0621
_refine_ls_R_factor_gt 0.0490
_refine_ls_shift/su_max 0.001
_refine_ls_shift/su_mean 0.000
_refine_ls_structure_factor_coef Fsqd
_refine_ls_weighting_details 'calc w=1/[\s^2^(Fo^2^)+(0.0871P)^2^+0.0000P] where P=(Fo^2^+2Fc^2^)/3'
_refine_ls_weighting_scheme calc
_refine_ls_wR_factor_gt 0.1217
_refine_ls_wR_factor_ref 0.1281
_reflns_number_gt 9734
_reflns_number_total 12680
_reflns_threshold_expression >2\s(I)
_cod_data_source_file c4dt00295d2.cif
_cod_data_source_block 2
_cod_depositor_comments
;
The following automatic conversions were performed:

'_symmetry_cell_setting' value 'Triclinic' changed to 'triclinic'
according to
/usr/data/users/saulius/crontab/automatic-downloads/rss-feeds/RSC/lib/dictionaries/cif_core.dic
dictionary named 'cif_core.dic' version 2.4.2 from 2011-04-26.

Automatic conversion script
Id: cif_fix_values 2281 2013-09-26 08:29:07Z andrius 

 Adding full bibliography for 7031571--7031581.cif.
;
_cod_database_code 7031572

loop_
_symmetry_equiv_pos_as_xyz
'x, y, z'
'-x, -y, -z'

loop_
_atom_site_label
_atom_site_type_symbol
_atom_site_fract_x
_atom_site_fract_y
_atom_site_fract_z
_atom_site_U_iso_or_equiv
_atom_site_adp_type
_atom_site_occupancy
_atom_site_symmetry_multiplicity
_atom_site_calc_flag
_atom_site_refinement_flags
C1 C 0.2761(4) -0.0285(3) 0.1335(2) 0.0192(9) Uani 1 1 d .
C2 C 0.3429(4) -0.0256(3) 0.0891(3) 0.0204(10) Uani 1 1 d .
C3 C 0.3579(4) -0.1015(3) 0.0591(3) 0.0243(10) Uani 1 1 d .
C4 C 0.2986(4) -0.1889(3) 0.0683(3) 0.0264(11) Uani 1 1 d .
C5 C 0.2282(4) -0.1960(3) 0.1087(3) 0.0249(10) Uani 1 1 d .
C6 C 0.2172(4) -0.1173(3) 0.1400(3) 0.0237(10) Uani 1 1 d .
C7 C 0.1671(3) 0.0443(3) 0.2214(2) 0.0179(9) Uani 1 1 d .
C8 C 0.0655(4) 0.0567(3) 0.2098(3) 0.0221(10) Uani 1 1 d .
C9 C 0.0125(4) 0.0400(3) 0.2628(3) 0.0239(10) Uani 1 1 d .
C10 C 0.0654(4) 0.0105(3) 0.3321(3) 0.0249(10) Uani 1 1 d .
C11 C 0.1652(4) -0.0028(3) 0.3456(3) 0.0244(10) Uani 1 1 d .
C12 C 0.2166(4) 0.0148(3) 0.2917(2) 0.0177(9) Uani 1 1 d .
C13 C 0.1416(4) 0.0649(3) 0.0555(2) 0.0206(10) Uani 1 1 d .
H13A H 0.1625 0.0339 0.0170 0.025 Uiso 1 1 calc R
H13B H 0.0656 0.0247 0.0515 0.025 Uiso 1 1 calc R
C14 C 0.1362(3) 0.1578(3) 0.0345(2) 0.0187(9) Uani 1 1 d .
H14A H 0.0845 0.1758 0.0550 0.022 Uiso 1 1 calc R
H14B H 0.1050 0.1524 -0.0241 0.022 Uiso 1 1 calc R
C15 C 0.3511(3) 0.2502(3) 0.0076(2) 0.0158(9) Uani 1 1 d .
C16 C 0.4416(4) 0.3301(3) 0.0177(2) 0.0164(9) Uani 1 1 d .
C17 C 0.4977(4) 0.3434(3) -0.0337(3) 0.0196(9) Uani 1 1 d .
C18 C 0.4612(4) 0.2757(3) -0.0996(3) 0.0230(10) Uani 1 1 d .
C19 C 0.3726(4) 0.1939(3) -0.1107(3) 0.0232(10) Uani 1 1 d .
C20 C 0.3191(4) 0.1826(3) -0.0576(2) 0.0195(9) Uani 1 1 d .
C21 C 0.2341(3) 0.3501(3) 0.0522(2) 0.0162(9) Uani 1 1 d .
C22 C 0.2619(3) 0.4292(3) 0.1055(2) 0.0176(9) Uani 1 1 d .
C23 C 0.2212(3) 0.5004(3) 0.0849(2) 0.0176(9) Uani 1 1 d .
C24 C 0.1500(4) 0.4945(3) 0.0072(3) 0.0205(10) Uani 1 1 d .
C25 C 0.1229(4) 0.4181(3) -0.0485(2) 0.0202(10) Uani 1 1 d .
C26 C 0.1644(4) 0.3482(3) -0.0261(2) 0.0183(9) Uani 1 1 d .
C27 C 0.7181(3) 0.0847(3) 0.3779(2) 0.0169(9) Uani 1 1 d .
C28 C 0.6194(4) 0.0211(3) 0.3214(2) 0.0177(9) Uani 1 1 d .
C29 C 0.6034(4) -0.0724(3) 0.3074(3) 0.0210(10) Uani 1 1 d .
C30 C 0.6861(4) -0.1054(3) 0.3516(3) 0.0238(10) Uani 1 1 d .
C31 C 0.7846(4) -0.0442(3) 0.4094(3) 0.0211(10) Uani 1 1 d .
C32 C 0.8002(4) 0.0487(3) 0.4217(2) 0.0197(9) Uani 1 1 d .
C33 C 0.7318(3) 0.2102(3) 0.5011(2) 0.0156(9) Uani 1 1 d .
C34 C 0.6353(3) 0.1521(3) 0.5095(2) 0.0170(9) Uani 1 1 d .
C35 C 0.6185(4) 0.1570(3) 0.5799(2) 0.0181(9) Uani 1 1 d .
C36 C 0.7009(4) 0.2193(3) 0.6461(3) 0.0225(10) Uani 1 1 d .
C37 C 0.7986(4) 0.2759(3) 0.6414(2) 0.0234(10) Uani 1 1 d .
C38 C 0.8122(3) 0.2724(3) 0.5700(3) 0.0189(9) Uani 1 1 d .
C39 C 0.8887(3) 0.2686(3) 0.4162(2) 0.0168(9) Uani 1 1 d .
H39A H 0.9389 0.2656 0.4702 0.020 Uiso 1 1 calc R
H39B H 0.9073 0.2365 0.3769 0.020 Uiso 1 1 calc R
C40 C 0.9097(3) 0.3698(3) 0.4068(2) 0.0181(9) Uani 1 1 d .
H40A H 0.9840 0.3978 0.4022 0.022 Uiso 1 1 calc R
H40B H 0.9090 0.4065 0.4529 0.022 Uiso 1 1 calc R
C41 C 0.8475(3) 0.3271(3) 0.2436(2) 0.0163(9) Uani 1 1 d .
C42 C 0.8096(4) 0.2364(3) 0.2019(3) 0.0217(10) Uani 1 1 d .
C43 C 0.8482(4) 0.2129(3) 0.1467(3) 0.0263(11) Uani 1 1 d .
C44 C 0.9311(4) 0.2792(4) 0.1315(3) 0.0320(12) Uani 1 1 d .
C45 C 0.9788(4) 0.3674(4) 0.1753(3) 0.0291(11) Uani 1 1 d .
C46 C 0.9361(4) 0.3901(3) 0.2293(3) 0.0242(10) Uani 1 1 d .
C47 C 0.7990(3) 0.4825(3) 0.2960(2) 0.0162(9) Uani 1 1 d .
C48 C 0.8412(3) 0.5599(3) 0.3543(2) 0.0175(9) Uani 1 1 d .
C49 C 0.8361(4) 0.6449(3) 0.3379(3) 0.0191(9) Uani 1 1 d .
C50 C 0.7850(4) 0.6541(3) 0.2593(3) 0.0213(10) Uani 1 1 d .
C51 C 0.7399(4) 0.5778(3) 0.1996(2) 0.0199(9) Uani 1 1 d .
C52 C 0.7475(3) 0.4945(3) 0.2183(2) 0.0178(9) Uani 1 1 d .
Cl1 Cl 0.22385(8) 0.26846(7) 0.23219(6) 0.0175(2) Uani 1 1 d .
Cl2 Cl 0.51676(8) 0.38197(6) 0.26397(6) 0.0158(2) Uani 1 1 d .
Cl3 Cl 0.53118(8) 0.20181(7) 0.19349(5) 0.0156(2) Uani 1 1 d .
Cl4 Cl 0.44964(8) 0.20185(7) 0.34049(6) 0.0157(2) Uani 1 1 d .
Cl5 Cl 0.69237(8) 0.39399(7) 0.44908(6) 0.0176(2) Uani 1 1 d .
F1 F 0.3895(2) 0.05475(17) 0.06765(15) 0.0268(6) Uani 1 1 d .
F2 F 0.4239(2) -0.09470(18) 0.01711(16) 0.0334(7) Uani 1 1 d .
F3 F 0.3055(2) -0.26501(18) 0.03352(16) 0.0350(7) Uani 1 1 d .
F4 F 0.1646(2) -0.28001(17) 0.11408(16) 0.0334(7) Uani 1 1 d .
F5 F 0.1425(2) -0.13317(16) 0.17573(15) 0.0289(6) Uani 1 1 d .
F6 F 0.3124(2) -0.00356(16) 0.30642(14) 0.0210(5) Uani 1 1 d .
F7 F 0.2159(2) -0.0321(2) 0.41305(15) 0.0351(7) Uani 1 1 d .
F8 F 0.0143(3) -0.0051(2) 0.38451(17) 0.0454(8) Uani 1 1 d .
F9 F -0.0859(2) 0.0549(2) 0.24993(17) 0.0383(7) Uani 1 1 d .
F10 F 0.0089(2) 0.08489(18) 0.14302(15) 0.0284(6) Uani 1 1 d .
F11 F 0.4754(2) 0.39971(16) 0.07877(13) 0.0197(5) Uani 1 1 d .
F12 F 0.5832(2) 0.42246(17) -0.02279(15) 0.0284(6) Uani 1 1 d .
F13 F 0.5101(2) 0.28867(19) -0.15226(15) 0.0332(7) Uani 1 1 d .
F14 F 0.3370(2) 0.12773(18) -0.17424(15) 0.0336(7) Uani 1 1 d .
F15 F 0.2297(2) 0.10342(16) -0.07483(14) 0.0246(6) Uani 1 1 d .
F16 F 0.3333(2) 0.44297(16) 0.18150(13) 0.0227(6) Uani 1 1 d .
F17 F 0.2503(2) 0.57513(16) 0.13925(15) 0.0253(6) Uani 1 1 d .
F18 F 0.1079(2) 0.56257(17) -0.01445(15) 0.0299(6) Uani 1 1 d .
F19 F 0.0580(2) 0.41391(18) -0.12542(14) 0.0296(6) Uani 1 1 d .
F20 F 0.1356(2) 0.27648(16) -0.08481(13) 0.0214(5) Uani 1 1 d .
F21 F 0.8979(2) 0.10514(17) 0.47997(15) 0.0248(6) Uani 1 1 d .
F22 F 0.8648(2) -0.07659(18) 0.45353(16) 0.0307(6) Uani 1 1 d .
F23 F 0.6698(2) -0.19600(17) 0.34032(17) 0.0340(7) Uani 1 1 d .
F24 F 0.5048(2) -0.13137(17) 0.25211(15) 0.0275(6) Uani 1 1 d .
F25 F 0.5324(2) 0.04608(16) 0.27892(14) 0.0240(6) Uani 1 1 d .
F26 F 0.9084(2) 0.33451(17) 0.56965(14) 0.0258(6) Uani 1 1 d .
F27 F 0.8806(2) 0.33697(18) 0.70617(15) 0.0360(7) Uani 1 1 d .
F28 F 0.6852(2) 0.22400(19) 0.71442(15) 0.0357(7) Uani 1 1 d .
F29 F 0.5211(2) 0.10166(17) 0.58317(15) 0.0262(6) Uani 1 1 d .
F30 F 0.55375(19) 0.08761(15) 0.44689(13) 0.0197(5) Uani 1 1 d .
F31 F 0.7038(2) 0.42176(16) 0.15780(13) 0.0220(6) Uani 1 1 d .
F32 F 0.6905(2) 0.58648(17) 0.12356(14) 0.0266(6) Uani 1 1 d .
F33 F 0.7803(2) 0.73716(17) 0.24223(16) 0.0335(7) Uani 1 1 d .
F34 F 0.8793(2) 0.71957(17) 0.39674(15) 0.0300(6) Uani 1 1 d .
F35 F 0.8923(2) 0.55611(16) 0.43162(13) 0.0213(5) Uani 1 1 d .
F36 F 0.7345(2) 0.16712(16) 0.21782(15) 0.0242(6) Uani 1 1 d .
F37 F 0.8043(2) 0.1257(2) 0.10611(16) 0.0364(7) Uani 1 1 d .
F38 F 0.9660(2) 0.2567(2) 0.07463(16) 0.0414(8) Uani 1 1 d .
F39 F 1.0634(2) 0.4319(2) 0.16449(18) 0.0426(8) Uani 1 1 d .
F40 F 0.9875(2) 0.47745(17) 0.27154(17) 0.0303(6) Uani 1 1 d .
P1 P 0.24657(9) 0.07907(7) 0.15694(6) 0.0157(2) Uani 1 1 d .
P2 P 0.27940(9) 0.24848(7) 0.07776(6) 0.0138(2) Uani 1 1 d .
P3 P 0.73642(9) 0.20931(7) 0.40076(6) 0.0147(2) Uani 1 1 d .
P4 P 0.79214(9) 0.36532(7) 0.31515(6) 0.0148(2) Uani 1 1 d .
Ru1 Ru 0.36654(3) 0.22613(2) 0.201236(18) 0.01269(10) Uani 1 1 d .
Ru2 Ru 0.63153(3) 0.28726(2) 0.326645(18) 0.01286(10) Uani 1 1 d .

loop_
_atom_site_aniso_label
_atom_site_aniso_U_11
_atom_site_aniso_U_22
_atom_site_aniso_U_33
_atom_site_aniso_U_23
_atom_site_aniso_U_13
_atom_site_aniso_U_12
C1 0.022(2) 0.024(2) 0.010(2) 0.0046(17) 0.0038(18) 0.0078(18)
C2 0.017(2) 0.026(2) 0.014(2) 0.0013(18) 0.0042(19) 0.0052(18)
C3 0.022(2) 0.039(3) 0.012(2) 0.0015(19) 0.007(2) 0.011(2)
C4 0.033(3) 0.027(2) 0.013(2) -0.0043(19) 0.000(2) 0.016(2)
C5 0.029(3) 0.025(2) 0.015(2) 0.0029(19) 0.003(2) 0.007(2)
C6 0.026(2) 0.030(2) 0.014(2) 0.0063(19) 0.008(2) 0.008(2)
C7 0.017(2) 0.022(2) 0.011(2) 0.0013(17) 0.0056(18) 0.0032(17)
C8 0.017(2) 0.031(2) 0.016(2) 0.0123(19) 0.0035(19) 0.0070(19)
C9 0.021(2) 0.036(3) 0.021(2) 0.012(2) 0.013(2) 0.014(2)
C10 0.024(2) 0.039(3) 0.020(2) 0.016(2) 0.017(2) 0.010(2)
C11 0.029(3) 0.036(3) 0.015(2) 0.013(2) 0.011(2) 0.017(2)
C12 0.019(2) 0.021(2) 0.013(2) 0.0063(17) 0.0077(18) 0.0057(18)
C13 0.020(2) 0.028(2) 0.009(2) 0.0022(17) 0.0054(18) 0.0029(18)
C14 0.012(2) 0.027(2) 0.013(2) 0.0048(18) 0.0021(18) 0.0038(18)
C15 0.018(2) 0.026(2) 0.007(2) 0.0054(17) 0.0040(17) 0.0123(18)
C16 0.020(2) 0.025(2) 0.0043(19) 0.0007(17) 0.0026(17) 0.0103(18)
C17 0.017(2) 0.026(2) 0.016(2) 0.0077(18) 0.0077(19) 0.0062(18)
C18 0.031(3) 0.036(3) 0.014(2) 0.0071(19) 0.017(2) 0.016(2)
C19 0.029(3) 0.028(2) 0.014(2) -0.0012(19) 0.007(2) 0.014(2)
C20 0.022(2) 0.027(2) 0.009(2) 0.0040(18) 0.0043(18) 0.0107(19)
C21 0.020(2) 0.022(2) 0.009(2) 0.0022(17) 0.0077(18) 0.0089(18)
C22 0.018(2) 0.027(2) 0.007(2) 0.0059(17) 0.0045(18) 0.0069(18)
C23 0.016(2) 0.024(2) 0.016(2) 0.0039(18) 0.0100(18) 0.0061(18)
C24 0.021(2) 0.022(2) 0.023(2) 0.0086(19) 0.012(2) 0.0096(18)
C25 0.020(2) 0.030(2) 0.009(2) 0.0103(18) 0.0039(18) 0.0074(19)
C26 0.022(2) 0.027(2) 0.010(2) 0.0048(18) 0.0077(18) 0.0121(19)
C27 0.019(2) 0.028(2) 0.012(2) 0.0081(18) 0.0118(18) 0.0123(18)
C28 0.019(2) 0.027(2) 0.007(2) 0.0033(17) 0.0047(18) 0.0086(18)
C29 0.023(2) 0.029(2) 0.014(2) 0.0005(18) 0.012(2) 0.0081(19)
C30 0.036(3) 0.022(2) 0.026(3) 0.0056(19) 0.023(2) 0.014(2)
C31 0.028(2) 0.030(2) 0.018(2) 0.0117(19) 0.014(2) 0.019(2)
C32 0.018(2) 0.031(2) 0.015(2) 0.0071(19) 0.0128(19) 0.0073(19)
C33 0.015(2) 0.023(2) 0.010(2) 0.0087(17) 0.0061(17) 0.0066(17)
C34 0.017(2) 0.016(2) 0.015(2) 0.0037(17) 0.0020(18) 0.0057(17)
C35 0.020(2) 0.019(2) 0.017(2) 0.0057(17) 0.0115(19) 0.0046(18)
C36 0.037(3) 0.025(2) 0.012(2) 0.0089(18) 0.012(2) 0.015(2)
C37 0.029(3) 0.023(2) 0.009(2) 0.0001(18) 0.006(2) -0.0003(19)
C38 0.015(2) 0.019(2) 0.018(2) 0.0046(18) 0.0036(19) 0.0030(17)
C39 0.015(2) 0.027(2) 0.010(2) 0.0073(17) 0.0068(17) 0.0072(18)
C40 0.014(2) 0.026(2) 0.011(2) 0.0083(17) 0.0025(17) 0.0047(17)
C41 0.016(2) 0.027(2) 0.012(2) 0.0089(17) 0.0105(18) 0.0092(18)
C42 0.020(2) 0.033(2) 0.014(2) 0.0077(19) 0.0057(19) 0.014(2)
C43 0.025(2) 0.046(3) 0.011(2) 0.003(2) 0.005(2) 0.020(2)
C44 0.032(3) 0.069(4) 0.013(2) 0.020(2) 0.014(2) 0.035(3)
C45 0.028(3) 0.048(3) 0.023(3) 0.023(2) 0.016(2) 0.019(2)
C46 0.022(2) 0.039(3) 0.023(2) 0.018(2) 0.014(2) 0.018(2)
C47 0.012(2) 0.027(2) 0.010(2) 0.0068(17) 0.0045(17) 0.0049(17)
C48 0.013(2) 0.030(2) 0.007(2) 0.0040(17) 0.0029(17) 0.0060(18)
C49 0.019(2) 0.022(2) 0.016(2) 0.0008(18) 0.0077(19) 0.0062(18)
C50 0.026(2) 0.026(2) 0.018(2) 0.0103(19) 0.010(2) 0.0149(19)
C51 0.017(2) 0.034(2) 0.010(2) 0.0058(18) 0.0035(18) 0.0120(19)
C52 0.020(2) 0.020(2) 0.010(2) 0.0013(17) 0.0033(18) 0.0033(18)
Cl1 0.0173(5) 0.0275(5) 0.0100(5) 0.0043(4) 0.0067(4) 0.0090(4)
Cl2 0.0157(5) 0.0208(5) 0.0097(5) 0.0042(4) 0.0034(4) 0.0063(4)
Cl3 0.0155(5) 0.0243(5) 0.0065(5) 0.0020(4) 0.0040(4) 0.0068(4)
Cl4 0.0154(5) 0.0245(5) 0.0072(5) 0.0050(4) 0.0051(4) 0.0056(4)
Cl5 0.0180(5) 0.0235(5) 0.0082(5) 0.0013(4) 0.0039(4) 0.0048(4)
F1 0.0282(14) 0.0311(14) 0.0190(14) 0.0016(11) 0.0140(12) 0.0021(11)
F2 0.0325(15) 0.0436(16) 0.0281(16) -0.0003(13) 0.0179(13) 0.0125(13)
F3 0.0464(18) 0.0312(15) 0.0293(16) -0.0013(12) 0.0124(14) 0.0199(13)
F4 0.0493(18) 0.0235(13) 0.0270(15) 0.0047(11) 0.0166(14) 0.0099(13)
F5 0.0374(16) 0.0249(13) 0.0268(15) 0.0033(11) 0.0212(13) 0.0038(12)
F6 0.0206(13) 0.0293(13) 0.0139(12) 0.0084(10) 0.0058(11) 0.0103(11)
F7 0.0428(17) 0.0578(18) 0.0163(14) 0.0243(13) 0.0158(13) 0.0248(14)
F8 0.0469(18) 0.086(2) 0.0318(17) 0.0325(16) 0.0329(15) 0.0368(17)
F9 0.0280(15) 0.0646(19) 0.0360(17) 0.0231(15) 0.0197(14) 0.0236(14)
F10 0.0239(14) 0.0453(16) 0.0211(14) 0.0170(12) 0.0097(12) 0.0156(12)
F11 0.0208(13) 0.0245(12) 0.0125(12) 0.0010(10) 0.0085(11) 0.0040(10)
F12 0.0288(14) 0.0325(14) 0.0226(14) 0.0052(11) 0.0161(12) 0.0015(12)
F13 0.0430(17) 0.0488(17) 0.0198(14) 0.0090(12) 0.0269(13) 0.0143(14)
F14 0.0499(18) 0.0362(15) 0.0191(14) -0.0028(12) 0.0230(14) 0.0107(13)
F15 0.0318(14) 0.0253(13) 0.0138(13) -0.0018(10) 0.0130(12) 0.0019(11)
F16 0.0275(14) 0.0275(13) 0.0073(12) 0.0008(10) -0.0010(11) 0.0111(11)
F17 0.0339(15) 0.0238(13) 0.0204(14) 0.0030(11) 0.0098(12) 0.0138(11)
F18 0.0390(16) 0.0288(14) 0.0247(15) 0.0132(11) 0.0065(13) 0.0210(12)
F19 0.0377(16) 0.0364(15) 0.0125(13) 0.0112(11) 0.0022(12) 0.0175(13)
F20 0.0290(14) 0.0273(13) 0.0087(12) 0.0017(10) 0.0059(11) 0.0126(11)
F21 0.0225(13) 0.0306(14) 0.0198(14) 0.0110(11) 0.0050(11) 0.0095(11)
F22 0.0327(15) 0.0385(15) 0.0318(16) 0.0184(13) 0.0154(13) 0.0214(13)
F23 0.0425(17) 0.0271(14) 0.0390(17) 0.0056(12) 0.0201(14) 0.0160(13)
F24 0.0269(14) 0.0283(14) 0.0219(14) -0.0042(11) 0.0084(12) 0.0050(11)
F25 0.0224(13) 0.0283(13) 0.0157(13) 0.0014(11) 0.0009(11) 0.0091(11)
F26 0.0216(13) 0.0329(14) 0.0119(12) 0.0034(11) 0.0043(11) -0.0026(11)
F27 0.0393(16) 0.0397(16) 0.0089(13) -0.0042(11) 0.0044(12) -0.0062(13)
F28 0.0486(18) 0.0449(16) 0.0110(13) 0.0019(12) 0.0187(13) 0.0048(14)
F29 0.0272(14) 0.0308(14) 0.0231(14) 0.0059(11) 0.0182(12) 0.0036(11)
F30 0.0193(13) 0.0216(12) 0.0130(12) 0.0036(10) 0.0054(11) 0.0011(10)
F31 0.0283(14) 0.0287(13) 0.0082(12) 0.0037(10) 0.0045(11) 0.0117(11)
F32 0.0356(15) 0.0353(14) 0.0119(13) 0.0132(11) 0.0069(12) 0.0177(12)
F33 0.0502(18) 0.0296(14) 0.0251(15) 0.0113(12) 0.0118(14) 0.0217(13)
F34 0.0387(16) 0.0279(14) 0.0216(14) 0.0005(11) 0.0075(13) 0.0149(12)
F35 0.0250(13) 0.0319(13) 0.0043(11) 0.0062(10) 0.0029(10) 0.0091(11)
F36 0.0205(13) 0.0279(13) 0.0241(14) 0.0007(11) 0.0102(12) 0.0073(11)
F37 0.0346(16) 0.0551(18) 0.0207(15) -0.0050(13) 0.0041(13) 0.0271(14)
F38 0.0462(18) 0.086(2) 0.0183(15) 0.0190(15) 0.0235(14) 0.0441(17)
F39 0.0371(17) 0.071(2) 0.0467(19) 0.0377(16) 0.0353(15) 0.0285(15)
F40 0.0257(14) 0.0292(14) 0.0429(17) 0.0146(13) 0.0224(13) 0.0068(12)
P1 0.0151(5) 0.0218(5) 0.0089(5) 0.0048(4) 0.0043(4) 0.0048(4)
P2 0.0157(5) 0.0205(5) 0.0057(5) 0.0040(4) 0.0041(4) 0.0066(4)
P3 0.0145(5) 0.0214(5) 0.0076(5) 0.0054(4) 0.0038(4) 0.0054(4)
P4 0.0137(5) 0.0217(5) 0.0086(5) 0.0054(4) 0.0044(4) 0.0051(4)
Ru1 0.01278(18) 0.01956(18) 0.00530(17) 0.00305(13) 0.00329(14) 0.00511(13)
Ru2 0.01259(17) 0.02017(18) 0.00519(17) 0.00344(13) 0.00342(13) 0.00463(13)

loop_
_atom_type_symbol
_atom_type_description
_atom_type_scat_dispersion_real
_atom_type_scat_dispersion_imag
_atom_type_scat_source
C C 0.0033 0.0016 'International Tables Vol C Tables 4.2.6.8 and 6.1.1.4'
H H 0.0000 0.0000 'International Tables Vol C Tables 4.2.6.8 and 6.1.1.4'
O O 0.0106 0.0060 'International Tables Vol C Tables 4.2.6.8 and 6.1.1.4'
F F 0.0171 0.0103 'International Tables Vol C Tables 4.2.6.8 and 6.1.1.4'
P P 0.1023 0.0942 'International Tables Vol C Tables 4.2.6.8 and 6.1.1.4'
Cl Cl 0.1484 0.1585 'International Tables Vol C Tables 4.2.6.8 and 6.1.1.4'
Ru Ru -1.2594 0.8363 'International Tables Vol C Tables 4.2.6.8 and 6.1.1.4'

loop_
_geom_angle_atom_site_label_1
_geom_angle_atom_site_label_2
_geom_angle_atom_site_label_3
_geom_angle
C6 C1 C2 114.5(4)
C6 C1 P1 125.4(4)
C2 C1 P1 118.4(3)
F1 C2 C3 115.7(4)
F1 C2 C1 120.0(4)
C3 C2 C1 124.0(4)
F2 C3 C2 121.6(4)
F2 C3 C4 119.0(4)
C2 C3 C4 119.3(4)
F3 C4 C5 121.0(4)
F3 C4 C3 119.9(4)
C5 C4 C3 119.0(4)
F4 C5 C4 120.1(4)
F4 C5 C6 119.6(4)
C4 C5 C6 120.2(4)
F5 C6 C5 114.8(4)
F5 C6 C1 122.3(4)
C5 C6 C1 122.9(4)
C8 C7 C12 116.1(4)
C8 C7 P1 123.4(3)
C12 C7 P1 120.0(3)
F10 C8 C7 121.3(4)
F10 C8 C9 115.3(4)
C7 C8 C9 123.3(4)
F9 C9 C8 121.4(4)
F9 C9 C10 120.2(4)
C8 C9 C10 118.4(4)
C11 C10 F8 121.2(4)
C11 C10 C9 120.2(4)
F8 C10 C9 118.6(4)
C10 C11 F7 119.9(4)
C10 C11 C12 120.2(4)
F7 C11 C12 120.0(4)
F6 C12 C11 117.6(4)
F6 C12 C7 120.4(4)
C11 C12 C7 121.9(4)
C14 C13 P1 111.2(3)
C14 C13 H13A 109.4
P1 C13 H13A 109.4
C14 C13 H13B 109.4
P1 C13 H13B 109.4
H13A C13 H13B 108.0
C13 C14 P2 110.8(3)
C13 C14 H14A 109.5
P2 C14 H14A 109.5
C13 C14 H14B 109.5
P2 C14 H14B 109.5
H14A C14 H14B 108.1
C20 C15 C16 116.2(4)
C20 C15 P2 126.7(3)
C16 C15 P2 116.9(3)
F11 C16 C17 117.6(4)
F11 C16 C15 119.4(4)
C17 C16 C15 123.0(4)
F12 C17 C18 119.6(4)
F12 C17 C16 121.2(4)
C18 C17 C16 119.2(4)
F13 C18 C17 120.5(4)
F13 C18 C19 120.1(4)
C17 C18 C19 119.5(4)
F14 C19 C20 120.5(4)
F14 C19 C18 119.8(4)
C20 C19 C18 119.7(4)
F15 C20 C19 116.3(4)
F15 C20 C15 121.3(4)
C19 C20 C15 122.3(4)
C22 C21 C26 115.2(4)
C22 C21 P2 125.2(3)
C26 C21 P2 119.6(3)
F16 C22 C23 115.1(4)
F16 C22 C21 121.7(4)
C23 C22 C21 123.2(4)
F17 C23 C22 120.6(4)
F17 C23 C24 119.7(4)
C22 C23 C24 119.7(4)
F18 C24 C25 120.0(4)
F18 C24 C23 120.9(4)
C25 C24 C23 119.0(4)
F19 C25 C26 120.6(4)
F19 C25 C24 119.5(4)
C26 C25 C24 119.9(4)
F20 C26 C25 116.2(4)
F20 C26 C21 121.0(4)
C25 C26 C21 122.9(4)
C28 C27 C32 116.0(4)
C28 C27 P3 122.3(3)
C32 C27 P3 121.5(3)
F25 C28 C27 121.6(4)
F25 C28 C29 116.0(4)
C27 C28 C29 122.3(4)
F24 C29 C30 120.1(4)
F24 C29 C28 119.7(4)
C30 C29 C28 120.1(4)
F23 C30 C31 120.4(4)
F23 C30 C29 120.6(4)
C31 C30 C29 119.1(4)
F22 C31 C32 120.7(4)
F22 C31 C30 119.2(4)
C32 C31 C30 120.1(4)
F21 C32 C31 117.4(4)
F21 C32 C27 120.3(4)
C31 C32 C27 122.3(4)
C34 C33 C38 114.8(4)
C34 C33 P3 119.2(3)
C38 C33 P3 125.5(3)
F30 C34 C35 117.6(4)
F30 C34 C33 119.6(4)
C35 C34 C33 122.9(4)
F29 C35 C36 120.2(4)
F29 C35 C34 120.0(4)
C36 C35 C34 119.8(4)
F28 C36 C37 120.6(4)
F28 C36 C35 120.0(4)
C37 C36 C35 119.3(4)
F27 C37 C36 120.0(4)
F27 C37 C38 119.9(4)
C36 C37 C38 120.1(4)
F26 C38 C37 116.1(4)
F26 C38 C33 121.0(4)
C37 C38 C33 123.0(4)
C40 C39 P3 110.1(3)
C40 C39 H39A 109.6
P3 C39 H39A 109.6
C40 C39 H39B 109.6
P3 C39 H39B 109.6
H39A C39 H39B 108.2
C39 C40 P4 104.6(3)
C39 C40 H40A 110.8
P4 C40 H40A 110.8
C39 C40 H40B 110.8
P4 C40 H40B 110.8
H40A C40 H40B 108.9
C46 C41 C42 114.4(4)
C46 C41 P4 120.4(3)
C42 C41 P4 125.2(3)
F36 C42 C43 117.0(4)
F36 C42 C41 120.0(4)
C43 C42 C41 123.0(4)
F37 C43 C42 119.9(4)
F37 C43 C44 120.0(4)
C42 C43 C44 120.1(5)
F38 C44 C45 120.2(5)
F38 C44 C43 120.0(5)
C45 C44 C43 119.8(4)
F39 C45 C44 121.1(5)
F39 C45 C46 119.9(5)
C44 C45 C46 119.0(4)
F40 C46 C45 116.3(4)
F40 C46 C41 120.1(4)
C45 C46 C41 123.5(4)
C48 C47 C52 115.9(4)
C48 C47 P4 124.6(3)
C52 C47 P4 119.1(3)
F35 C48 C49 116.1(4)
F35 C48 C47 120.9(4)
C49 C48 C47 122.9(4)
F34 C49 C48 121.2(4)
F34 C49 C50 119.4(4)
C48 C49 C50 119.3(4)
F33 C50 C51 120.6(4)
F33 C50 C49 120.0(4)
C51 C50 C49 119.3(4)
F32 C51 C52 120.9(4)
F32 C51 C50 119.5(4)
C52 C51 C50 119.6(4)
F31 C52 C51 117.7(3)
F31 C52 C47 119.4(4)
C51 C52 C47 122.9(4)
Ru2 Cl2 Ru1 82.43(3)
Ru2 Cl3 Ru1 86.39(3)
Ru1 Cl4 Ru2 82.03(3)
C13 P1 C7 107.49(19)
C13 P1 C1 93.49(19)
C7 P1 C1 102.27(19)
C13 P1 Ru1 111.10(14)
C7 P1 Ru1 110.67(14)
C1 P1 Ru1 129.33(14)
C15 P2 C14 109.38(19)
C15 P2 C21 96.54(18)
C14 P2 C21 97.47(19)
C15 P2 Ru1 118.07(13)
C14 P2 Ru1 107.32(13)
C21 P2 Ru1 125.72(13)
C33 P3 C27 97.77(18)
C33 P3 C39 106.52(18)
C27 P3 C39 102.20(19)
C33 P3 Ru2 112.39(14)
C27 P3 Ru2 127.45(14)
C39 P3 Ru2 108.51(13)
C40 P4 C47 111.06(19)
C40 P4 C41 97.6(2)
C47 P4 C41 101.34(18)
C40 P4 Ru2 107.76(14)
C47 P4 Ru2 112.32(14)
C41 P4 Ru2 125.64(13)
P1 Ru1 P2 85.33(4)
P1 Ru1 Cl3 97.82(4)
P2 Ru1 Cl3 101.79(4)
P1 Ru1 Cl1 89.85(4)
P2 Ru1 Cl1 85.82(4)
Cl3 Ru1 Cl1 169.56(3)
P1 Ru1 Cl4 93.68(4)
P2 Ru1 Cl4 175.35(4)
Cl3 Ru1 Cl4 82.84(3)
Cl1 Ru1 Cl4 89.64(3)
P1 Ru1 Cl2 172.53(4)
P2 Ru1 Cl2 101.51(4)
Cl3 Ru1 Cl2 77.97(3)
Cl1 Ru1 Cl2 93.62(4)
Cl4 Ru1 Cl2 79.75(3)
P4 Ru2 P3 83.81(4)
P4 Ru2 Cl3 97.85(4)
P3 Ru2 Cl3 108.91(4)
P4 Ru2 Cl5 88.66(4)
P3 Ru2 Cl5 86.54(4)
Cl3 Ru2 Cl5 163.72(4)
P4 Ru2 Cl2 99.01(4)
P3 Ru2 Cl2 171.68(4)
Cl3 Ru2 Cl2 78.57(3)
Cl5 Ru2 Cl2 85.70(3)
P4 Ru2 Cl4 178.91(4)
P3 Ru2 Cl4 96.86(4)
Cl3 Ru2 Cl4 82.76(3)
Cl5 Ru2 Cl4 90.52(3)
Cl2 Ru2 Cl4 80.21(3)

loop_
_geom_bond_atom_site_label_1
_geom_bond_atom_site_label_2
_geom_bond_distance
C1 C6 1.388(6)
C1 C2 1.394(6)
C1 P1 1.873(4)
C2 F1 1.350(5)
C2 C3 1.360(6)
C3 F2 1.343(5)
C3 C4 1.391(6)
C4 F3 1.342(5)
C4 C5 1.369(7)
C5 F4 1.343(5)
C5 C6 1.380(7)
C6 F5 1.345(5)
C7 C8 1.372(6)
C7 C12 1.393(6)
C7 P1 1.844(4)
C8 F10 1.362(5)
C8 C9 1.379(6)
C9 F9 1.344(5)
C9 C10 1.390(6)
C10 C11 1.350(6)
C10 F8 1.350(5)
C11 F7 1.354(5)
C11 C12 1.379(6)
C12 F6 1.334(5)
C13 C14 1.515(6)
C13 P1 1.839(4)
C13 H13A 0.9900
C13 H13B 0.9900
C14 P2 1.851(4)
C14 H14A 0.9900
C14 H14B 0.9900
C15 C20 1.383(6)
C15 C16 1.385(6)
C15 P2 1.846(4)
C16 F11 1.345(5)
C16 C17 1.381(6)
C17 F12 1.338(5)
C17 C18 1.380(6)
C18 F13 1.332(5)
C18 C19 1.386(6)
C19 F14 1.338(5)
C19 C20 1.382(6)
C20 F15 1.348(5)
C21 C22 1.380(6)
C21 C26 1.397(6)
C21 P2 1.866(4)
C22 F16 1.338(4)
C22 C23 1.378(6)
C23 F17 1.336(5)
C23 C24 1.381(6)
C24 F18 1.347(5)
C24 C25 1.376(6)
C25 F19 1.351(5)
C25 C26 1.373(6)
C26 F20 1.353(5)
C27 C28 1.380(6)
C27 C32 1.397(6)
C27 P3 1.859(4)
C28 F25 1.331(5)
C28 C29 1.381(6)
C29 F24 1.346(5)
C29 C30 1.376(6)
C30 F23 1.334(5)
C30 C31 1.375(6)
C31 F22 1.345(5)
C31 C32 1.373(6)
C32 F21 1.349(5)
C33 C34 1.392(6)
C33 C38 1.393(6)
C33 P3 1.852(4)
C34 F30 1.348(4)
C34 C35 1.381(6)
C35 F29 1.345(5)
C35 C36 1.372(6)
C36 F28 1.335(5)
C36 C37 1.367(6)
C37 F27 1.349(5)
C37 C38 1.376(6)
C38 F26 1.351(5)
C39 C40 1.525(6)
C39 P3 1.869(4)
C39 H39A 0.9900
C39 H39B 0.9900
C40 P4 1.829(4)
C40 H40A 0.9900
C40 H40B 0.9900
C41 C46 1.399(6)
C41 C42 1.401(6)
C41 P4 1.858(4)
C42 F36 1.347(5)
C42 C43 1.359(6)
C43 F37 1.340(5)
C43 C44 1.380(7)
C44 F38 1.345(5)
C44 C45 1.371(7)
C45 F39 1.340(5)
C45 C46 1.377(7)
C46 F40 1.349(5)
C47 C48 1.375(6)
C47 C52 1.392(5)
C47 P4 1.836(4)
C48 F35 1.348(4)
C48 C49 1.372(6)
C49 F34 1.352(5)
C49 C50 1.392(6)
C50 F33 1.345(5)
C50 C51 1.375(6)
C51 F32 1.345(5)
C51 C52 1.367(6)
C52 F31 1.350(5)
Cl1 Ru1 2.4182(11)
Cl2 Ru2 2.4678(10)
Cl2 Ru1 2.4970(10)
Cl3 Ru2 2.3889(10)
Cl3 Ru1 2.3902(11)
Cl4 Ru1 2.4899(10)
Cl4 Ru2 2.4950(10)
Cl5 Ru2 2.4174(10)
P1 Ru1 2.2399(11)
P2 Ru1 2.2434(10)
P3 Ru2 2.2580(11)
P4 Ru2 2.2067(11)

loop_
_geom_torsion_atom_site_label_1
_geom_torsion_atom_site_label_2
_geom_torsion_atom_site_label_3
_geom_torsion_atom_site_label_4
_geom_torsion
C6 C1 C2 F1 169.3(4)
P1 C1 C2 F1 3.4(5)
C6 C1 C2 C3 -4.8(6)
P1 C1 C2 C3 -170.8(4)
F1 C2 C3 F2 6.1(6)
C1 C2 C3 F2 -179.5(4)
F1 C2 C3 C4 -170.4(4)
C1 C2 C3 C4 4.0(7)
F2 C3 C4 F3 -1.9(6)
C2 C3 C4 F3 174.7(4)
F2 C3 C4 C5 -177.8(4)
C2 C3 C4 C5 -1.2(6)
F3 C4 C5 F4 -0.1(6)
C3 C4 C5 F4 175.8(4)
F3 C4 C5 C6 -176.1(4)
C3 C4 C5 C6 -0.3(6)
F4 C5 C6 F5 1.4(6)
C4 C5 C6 F5 177.5(4)
F4 C5 C6 C1 -176.9(4)
C4 C5 C6 C1 -0.8(7)
C2 C1 C6 F5 -175.0(4)
P1 C1 C6 F5 -10.2(6)
C2 C1 C6 C5 3.2(6)
P1 C1 C6 C5 168.0(3)
C12 C7 C8 F10 -179.7(4)
P1 C7 C8 F10 8.7(6)
C12 C7 C8 C9 -1.1(7)
P1 C7 C8 C9 -172.7(4)
F10 C8 C9 F9 -2.7(6)
C7 C8 C9 F9 178.6(4)
F10 C8 C9 C10 179.7(4)
C7 C8 C9 C10 1.0(7)
F9 C9 C10 C11 -178.9(4)
C8 C9 C10 C11 -1.2(7)
F9 C9 C10 F8 1.7(7)
C8 C9 C10 F8 179.4(4)
F8 C10 C11 F7 -0.2(7)
C9 C10 C11 F7 -179.6(4)
F8 C10 C11 C12 -179.1(4)
C9 C10 C11 C12 1.5(7)
C10 C11 C12 F6 -177.1(4)
F7 C11 C12 F6 4.0(6)
C10 C11 C12 C7 -1.6(7)
F7 C11 C12 C7 179.5(4)
C8 C7 C12 F6 176.7(4)
P1 C7 C12 F6 -11.4(5)
C8 C7 C12 C11 1.4(6)
P1 C7 C12 C11 173.3(3)
P1 C13 C14 P2 36.7(4)
C20 C15 C16 F11 178.4(3)
P2 C15 C16 F11 2.6(5)
C20 C15 C16 C17 0.4(6)
P2 C15 C16 C17 -175.4(3)
F11 C16 C17 F12 0.5(6)
C15 C16 C17 F12 178.5(4)
F11 C16 C17 C18 -176.3(4)
C15 C16 C17 C18 1.7(6)
F12 C17 C18 F13 -0.2(6)
C16 C17 C18 F13 176.6(4)
F12 C17 C18 C19 -179.9(4)
C16 C17 C18 C19 -3.1(6)
F13 C18 C19 F14 0.6(6)
C17 C18 C19 F14 -179.7(4)
F13 C18 C19 C20 -177.2(4)
C17 C18 C19 C20 2.5(7)
F14 C19 C20 F15 -1.4(6)
C18 C19 C20 F15 176.4(4)
F14 C19 C20 C15 -178.2(4)
C18 C19 C20 C15 -0.4(7)
C16 C15 C20 F15 -177.7(3)
P2 C15 C20 F15 -2.4(6)
C16 C15 C20 C19 -1.0(6)
P2 C15 C20 C19 174.3(3)
C26 C21 C22 F16 -176.1(4)
P2 C21 C22 F16 5.4(6)
C26 C21 C22 C23 2.4(6)
P2 C21 C22 C23 -176.1(3)
F16 C22 C23 F17 -2.0(6)
C21 C22 C23 F17 179.5(4)
F16 C22 C23 C24 177.8(4)
C21 C22 C23 C24 -0.7(6)
F17 C23 C24 F18 -1.0(6)
C22 C23 C24 F18 179.2(4)
F17 C23 C24 C25 178.5(4)
C22 C23 C24 C25 -1.3(6)
F18 C24 C25 F19 2.8(6)
C23 C24 C25 F19 -176.7(4)
F18 C24 C25 C26 -179.0(4)
C23 C24 C25 C26 1.5(6)
F19 C25 C26 F20 -0.5(6)
C24 C25 C26 F20 -178.7(4)
F19 C25 C26 C21 178.5(4)
C24 C25 C26 C21 0.2(7)
C22 C21 C26 F20 176.8(4)
P2 C21 C26 F20 -4.6(6)
C22 C21 C26 C25 -2.1(6)
P2 C21 C26 C25 176.5(3)
C32 C27 C28 F25 176.2(4)
P3 C27 C28 F25 1.4(6)
C32 C27 C28 C29 -1.6(6)
P3 C27 C28 C29 -176.5(3)
F25 C28 C29 F24 1.3(6)
C27 C28 C29 F24 179.3(4)
F25 C28 C29 C30 -176.4(4)
C27 C28 C29 C30 1.6(6)
F24 C29 C30 F23 0.1(6)
C28 C29 C30 F23 177.8(4)
F24 C29 C30 C31 -178.1(4)
C28 C29 C30 C31 -0.4(6)
F23 C30 C31 F22 0.9(6)
C29 C30 C31 F22 179.0(4)
F23 C30 C31 C32 -178.9(4)
C29 C30 C31 C32 -0.7(6)
F22 C31 C32 F21 -0.6(6)
C30 C31 C32 F21 179.1(4)
F22 C31 C32 C27 -179.1(4)
C30 C31 C32 C27 0.7(6)
C28 C27 C32 F21 -177.9(3)
P3 C27 C32 F21 -3.0(5)
C28 C27 C32 C31 0.5(6)
P3 C27 C32 C31 175.4(3)
C38 C33 C34 F30 -178.3(4)
P3 C33 C34 F30 8.9(5)
C38 C33 C34 C35 1.6(6)
P3 C33 C34 C35 -171.2(3)
F30 C34 C35 F29 -3.0(6)
C33 C34 C35 F29 177.1(4)
F30 C34 C35 C36 177.7(4)
C33 C34 C35 C36 -2.2(7)
F29 C35 C36 F28 1.1(6)
C34 C35 C36 F28 -179.7(4)
F29 C35 C36 C37 -179.1(4)
C34 C35 C36 C37 0.2(7)
F28 C36 C37 F27 0.4(7)
C35 C36 C37 F27 -179.5(4)
F28 C36 C37 C38 -178.0(4)
C35 C36 C37 C38 2.2(7)
F27 C37 C38 F26 -2.1(6)
C36 C37 C38 F26 176.3(4)
F27 C37 C38 C33 178.9(4)
C36 C37 C38 C33 -2.7(7)
C34 C33 C38 F26 -178.2(4)
P3 C33 C38 F26 -5.8(6)
C34 C33 C38 C37 0.8(6)
P3 C33 C38 C37 173.1(4)
P3 C39 C40 P4 -47.1(3)
C46 C41 C42 F36 172.0(4)
P4 C41 C42 F36 -6.3(6)
C46 C41 C42 C43 -5.7(6)
P4 C41 C42 C43 176.1(3)
F36 C42 C43 F37 5.6(6)
C41 C42 C43 F37 -176.7(4)
F36 C42 C43 C44 -175.5(4)
C41 C42 C43 C44 2.2(7)
F37 C43 C44 F38 1.5(6)
C42 C43 C44 F38 -177.4(4)
F37 C43 C44 C45 -177.5(4)
C42 C43 C44 C45 3.6(7)
F38 C44 C45 F39 -2.3(7)
C43 C44 C45 F39 176.7(4)
F38 C44 C45 C46 175.6(4)
C43 C44 C45 C46 -5.4(7)
F39 C45 C46 F40 -3.0(6)
C44 C45 C46 F40 179.0(4)
F39 C45 C46 C41 179.5(4)
C44 C45 C46 C41 1.6(7)
C42 C41 C46 F40 -173.6(4)
P4 C41 C46 F40 4.7(5)
C42 C41 C46 C45 3.8(6)
P4 C41 C46 C45 -177.9(3)
C52 C47 C48 F35 179.7(4)
P4 C47 C48 F35 6.9(6)
C52 C47 C48 C49 -1.4(6)
P4 C47 C48 C49 -174.2(3)
F35 C48 C49 F34 -0.5(6)
C47 C48 C49 F34 -179.5(4)
F35 C48 C49 C50 179.7(4)
C47 C48 C49 C50 0.7(7)
F34 C49 C50 F33 0.9(6)
C48 C49 C50 F33 -179.3(4)
F34 C49 C50 C51 -179.3(4)
C48 C49 C50 C51 0.5(7)
F33 C50 C51 F32 -0.1(6)
C49 C50 C51 F32 -180.0(4)
F33 C50 C51 C52 178.8(4)
C49 C50 C51 C52 -1.0(7)
F32 C51 C52 F31 0.0(6)
C50 C51 C52 F31 -178.9(4)
F32 C51 C52 C47 179.2(4)
C50 C51 C52 C47 0.3(7)
C48 C47 C52 F31 -179.9(4)
P4 C47 C52 F31 -6.7(5)
C48 C47 C52 C51 0.9(6)
P4 C47 C52 C51 174.1(3)
C14 C13 P1 C7 104.0(3)
C14 C13 P1 C1 -151.9(3)
C14 C13 P1 Ru1 -17.2(3)
C8 C7 P1 C13 -32.5(4)
C12 C7 P1 C13 156.2(3)
C8 C7 P1 C1 -130.2(4)
C12 C7 P1 C1 58.5(4)
C8 C7 P1 Ru1 88.9(4)
C12 C7 P1 Ru1 -82.3(4)
C6 C1 P1 C13 -88.8(4)
C2 C1 P1 C13 75.5(3)
C6 C1 P1 C7 20.0(4)
C2 C1 P1 C7 -175.7(3)
C6 C1 P1 Ru1 150.2(3)
C2 C1 P1 Ru1 -45.6(4)
C20 C15 P2 C14 -14.7(4)
C16 C15 P2 C14 160.5(3)
C20 C15 P2 C21 -115.1(4)
C16 C15 P2 C21 60.2(3)
C20 C15 P2 Ru1 108.3(4)
C16 C15 P2 Ru1 -76.4(3)
C13 C14 P2 C15 88.0(3)
C13 C14 P2 C21 -172.3(3)
C13 C14 P2 Ru1 -41.2(3)
C22 C21 P2 C15 -122.9(4)
C26 C21 P2 C15 58.7(4)
C22 C21 P2 C14 126.5(4)
C26 C21 P2 C14 -51.9(4)
C22 C21 P2 Ru1 8.9(4)
C26 C21 P2 Ru1 -169.6(3)
C34 C33 P3 C27 -59.5(4)
C38 C33 P3 C27 128.4(4)
C34 C33 P3 C39 -164.7(3)
C38 C33 P3 C39 23.2(4)
C34 C33 P3 Ru2 76.5(3)
C38 C33 P3 Ru2 -95.5(4)
C28 C27 P3 C33 109.6(4)
C32 C27 P3 C33 -64.9(4)
C28 C27 P3 C39 -141.6(3)
C32 C27 P3 C39 43.9(4)
C28 C27 P3 Ru2 -16.5(4)
C32 C27 P3 Ru2 169.0(3)
C40 C39 P3 C33 -97.9(3)
C40 C39 P3 C27 160.1(3)
C40 C39 P3 Ru2 23.3(3)
C39 C40 P4 C47 177.3(3)
C39 C40 P4 C41 -77.4(3)
C39 C40 P4 Ru2 53.9(3)
C48 C47 P4 C40 -31.7(4)
C52 C47 P4 C40 155.7(3)
C48 C47 P4 C41 -134.5(4)
C52 C47 P4 C41 52.9(4)
C48 C47 P4 Ru2 89.1(4)
C52 C47 P4 Ru2 -83.5(3)
C46 C41 P4 C40 -75.9(4)
C42 C41 P4 C40 102.2(4)
C46 C41 P4 C47 37.5(4)
C42 C41 P4 C47 -144.4(4)
C46 C41 P4 Ru2 165.8(3)
C42 C41 P4 Ru2 -16.0(4)
C13 P1 Ru1 P2 -6.20(16)
C7 P1 Ru1 P2 -125.53(15)
C1 P1 Ru1 P2 107.41(17)
C13 P1 Ru1 Cl3 -107.49(16)
C7 P1 Ru1 Cl3 133.18(15)
C1 P1 Ru1 Cl3 6.13(17)
C13 P1 Ru1 Cl1 79.62(16)
C7 P1 Ru1 Cl1 -39.71(15)
C1 P1 Ru1 Cl1 -166.77(17)
C13 P1 Ru1 Cl4 169.25(16)
C7 P1 Ru1 Cl4 49.92(15)
C1 P1 Ru1 Cl4 -77.14(17)
C13 P1 Ru1 Cl2 -162.7(3)
C7 P1 Ru1 Cl2 78.0(3)
C1 P1 Ru1 Cl2 -49.1(4)
C15 P2 Ru1 P1 -100.45(15)
C14 P2 Ru1 P1 23.62(16)
C21 P2 Ru1 P1 136.70(17)
C15 P2 Ru1 Cl3 -3.42(15)
C14 P2 Ru1 Cl3 120.65(16)
C21 P2 Ru1 Cl3 -126.27(17)
C15 P2 Ru1 Cl1 169.36(15)
C14 P2 Ru1 Cl1 -66.57(16)
C21 P2 Ru1 Cl1 46.51(17)
C15 P2 Ru1 Cl4 -178(31)
C14 P2 Ru1 Cl4 -54.2(5)
C21 P2 Ru1 Cl4 58.9(5)
C15 P2 Ru1 Cl2 76.52(15)
C14 P2 Ru1 Cl2 -159.41(16)
C21 P2 Ru1 Cl2 -46.33(17)
Ru2 Cl3 Ru1 P1 -130.73(3)
Ru2 Cl3 Ru1 P2 142.45(3)
Ru2 Cl3 Ru1 Cl1 6.2(2)
Ru2 Cl3 Ru1 Cl4 -37.98(3)
Ru2 Cl3 Ru1 Cl2 43.01(3)
Ru2 Cl4 Ru1 P1 133.85(4)
Ru2 Cl4 Ru1 P2 -148.7(4)
Ru2 Cl4 Ru1 Cl3 36.42(3)
Ru2 Cl4 Ru1 Cl1 -136.32(3)
Ru2 Cl4 Ru1 Cl2 -42.58(3)
Ru2 Cl2 Ru1 P1 14.6(3)
Ru2 Cl2 Ru1 P2 -141.45(4)
Ru2 Cl2 Ru1 Cl3 -41.67(3)
Ru2 Cl2 Ru1 Cl1 132.09(3)
Ru2 Cl2 Ru1 Cl4 43.11(3)
C40 P4 Ru2 P3 -31.74(16)
C47 P4 Ru2 P3 -154.38(15)
C41 P4 Ru2 P3 81.85(16)
C40 P4 Ru2 Cl3 -140.05(15)
C47 P4 Ru2 Cl3 97.31(15)
C41 P4 Ru2 Cl3 -26.46(16)
C40 P4 Ru2 Cl5 54.93(16)
C47 P4 Ru2 Cl5 -67.71(15)
C41 P4 Ru2 Cl5 168.52(16)
C40 P4 Ru2 Cl2 140.36(15)
C47 P4 Ru2 Cl2 17.72(15)
C41 P4 Ru2 Cl2 -106.05(16)
C40 P4 Ru2 Cl4 96(2)
C47 P4 Ru2 Cl4 -27(2)
C41 P4 Ru2 Cl4 -150(2)
C33 P3 Ru2 P4 125.10(14)
C27 P3 Ru2 P4 -114.92(17)
C39 P3 Ru2 P4 7.57(15)
C33 P3 Ru2 Cl3 -138.70(14)
C27 P3 Ru2 Cl3 -18.72(17)
C39 P3 Ru2 Cl3 103.77(15)
C33 P3 Ru2 Cl5 36.08(14)
C27 P3 Ru2 Cl5 156.05(17)
C39 P3 Ru2 Cl5 -81.45(15)
C33 P3 Ru2 Cl2 14.8(3)
C27 P3 Ru2 Cl2 134.8(3)
C39 P3 Ru2 Cl2 -102.7(3)
C33 P3 Ru2 Cl4 -54.03(14)
C27 P3 Ru2 Cl4 65.95(17)
C39 P3 Ru2 Cl4 -171.56(15)
Ru1 Cl3 Ru2 P4 -141.19(4)
Ru1 Cl3 Ru2 P3 132.69(4)
Ru1 Cl3 Ru2 Cl5 -28.37(13)
Ru1 Cl3 Ru2 Cl2 -43.53(3)
Ru1 Cl3 Ru2 Cl4 37.89(3)
Ru1 Cl2 Ru2 P4 137.84(4)
Ru1 Cl2 Ru2 P3 -112.9(2)
Ru1 Cl2 Ru2 Cl3 41.59(3)
Ru1 Cl2 Ru2 Cl5 -134.20(3)
Ru1 Cl2 Ru2 Cl4 -42.93(3)
Ru1 Cl4 Ru2 P4 87(2)
Ru1 Cl4 Ru2 P3 -144.74(4)
Ru1 Cl4 Ru2 Cl3 -36.45(3)
Ru1 Cl4 Ru2 Cl5 128.68(3)
Ru1 Cl4 Ru2 Cl2 43.13(3)
